data_7004615
loop_
_publ_author_name
'Constable, Edwin C.'
'Housecroft, Catherine E.'
'Neuburger, Markus'
'Price, Jason R.'
'Schaffner, Silvia'

_publ_section_title
;
 Metal-mediated thiol--disulfide interconversion---a new tool for
 metallosupramolecular chemistry
;
_journal_issue 29
_journal_name_full 'Dalton Transactions'
_journal_page_first 3795
_journal_page_last 3797
_journal_paper_doi 10.1039/b809242g
_journal_year 2008
_chemical_formula_moiety 'C30 H20 N6 S2, C H Cl3'
_chemical_formula_sum 'C31 H21 Cl3 N6 S2'
_chemical_formula_weight 648.04
_space_group_IT_number 2
_symmetry_cell_setting triclinic
_symmetry_space_group_name_Hall '-P 1'
_symmetry_space_group_name_H-M 'P -1'
_atom_sites_solution_hydrogens geom
_atom_sites_solution_primary direct
_audit_creation_date 08-03-25
_audit_creation_method CRYSTALS_ver_12.84
_cell_angle_alpha 94.562(1)
_cell_angle_beta 106.788(1)
_cell_angle_gamma 110.221(1)
_cell_formula_units_Z 2
_cell_length_a 9.6325(2)
_cell_length_b 10.7171(2)
_cell_length_c 15.9526(4)
_cell_measurement_reflns_used 0
_cell_measurement_temperature 173
_cell_measurement_theta_max 0
_cell_measurement_theta_min 0
_cell_volume 1449.68(6)
_computing_cell_refinement 'DENZO/SCALEPACK (Otwinowski & Minor, 1997)'
_computing_data_collection 'COLLECT (Nonius, 1997-2001).'
_computing_data_reduction 'DENZO/SCALEPACK (Otwinowski & Minor, 1997)'
_computing_molecular_graphics 'CAMERON (Watkin et al., 1996)'
_computing_publication_material 'CRYSTALS (Betteridge et al., 2003)'
_computing_structure_refinement 'CRYSTALS (Betteridge et al., 2003)'
_computing_structure_solution 'SIR97 (Altomare et al., 1999)'
_diffrn_ambient_temperature 173
_diffrn_measured_fraction_theta_full 0.995
_diffrn_measured_fraction_theta_max 0.986
_diffrn_measurement_device_type 'Nonius KappaCCD'
_diffrn_measurement_method \w/2\q
_diffrn_radiation_monochromator graphite
_diffrn_radiation_type 'Mo K\a'
_diffrn_radiation_wavelength 0.71073
_diffrn_reflns_av_R_equivalents 0.048
_diffrn_reflns_limit_h_max 14
_diffrn_reflns_limit_h_min -14
_diffrn_reflns_limit_k_max 16
_diffrn_reflns_limit_k_min -16
_diffrn_reflns_limit_l_max 23
_diffrn_reflns_limit_l_min -23
_diffrn_reflns_number 50369
_diffrn_reflns_theta_full 30.290
_diffrn_reflns_theta_max 32.224
_diffrn_reflns_theta_min 2.394
_diffrn_standards_number 0
_exptl_absorpt_coefficient_mu 0.495
_exptl_absorpt_correction_T_max 0.95
_exptl_absorpt_correction_T_min 0.94
_exptl_absorpt_correction_type multi-scan
_exptl_absorpt_process_details 'DENZO/SCALEPACK (Otwinowski & Minor, 1997)'
_exptl_crystal_colour colourless
_exptl_crystal_density_diffrn 1.485
_exptl_crystal_description block
_exptl_crystal_F_000 664
_exptl_crystal_size_max 0.17
_exptl_crystal_size_mid 0.12
_exptl_crystal_size_min 0.11
_refine_diff_density_max 0.83
_refine_diff_density_min -0.63
_refine_ls_extinction_method None
_refine_ls_goodness_of_fit_ref 1.0506
_refine_ls_hydrogen_treatment constr
_refine_ls_matrix_type full
_refine_ls_number_parameters 379
_refine_ls_number_reflns 7242
_refine_ls_number_restraints 0
_refine_ls_R_factor_all 0.0568
_refine_ls_R_factor_gt 0.0418
_refine_ls_shift/su_max 0.000554
_refine_ls_structure_factor_coef F
_refine_ls_weighting_details
;
Method, part 1, Chebychev polynomial, (Watkin, 1994, Prince, 1982)
[weight] = 1.0/[A~0~*T~0~(x)+A~1~*T~1~(x) ... +A~n-1~]*T~n-1~(x)]
where A~i~ are the Chebychev coefficients listed below and x= Fcalc/Fmax
Method = Robust Weighting (Prince, 1982)
W = [weight] * [1-(deltaF/6*sigmaF)^2^]^2^
A~i~ are:
0.813 0.747 0.413
;
_refine_ls_weighting_scheme calc
_refine_ls_wR_factor_all 0.0676
_refine_ls_wR_factor_gt 0.0516
_refine_ls_wR_factor_ref 0.0516
_reflns_limit_h_max 13
_reflns_limit_h_min -14
_reflns_limit_k_max 15
_reflns_limit_k_min -16
_reflns_limit_l_max 23
_reflns_limit_l_min 0
_reflns_number_gt 7242
_reflns_number_total 10121
_reflns_threshold_expression I>3.0\s(I)
_oxford_diffrn_Wilson_B_factor 0.00
_oxford_diffrn_Wilson_scale 0.00
_oxford_refine_ls_scale 0.6286(8)
_oxford_structure_analysis_title 'jp31_1_173k_0m in P-1'
_cod_data_source_file b809242g.txt
_cod_data_source_block jp31_1
_cod_depositor_comments
;
The following automatic conversions were performed:
'_symmetry_cell_setting' value 'Triclinic' changed to 'triclinic'
according to '/home/saulius/struct/CIF-dictionaries/cif_core.dic'
dictionary named 'cif_core.dic' version 2.4.1 from 2010-06-29.

Automatic conversion script
Id: cif_fix_enum 1527 2010-12-29 10:47:43Z saulius 
;
_cod_original_sg_symbol_H-M 'P -1 '
_cod_database_code 7004615

loop_
_symmetry_equiv_pos_as_xyz
x,y,z
-x,-y,-z

loop_
_atom_site_label
_atom_site_type_symbol
_atom_site_fract_x
_atom_site_fract_y
_atom_site_fract_z
_atom_site_U_iso_or_equiv
_atom_site_occupancy
_atom_site_adp_type
_atom_site_refinement_flags_posn
_atom_site_refinement_flags_adp
_atom_site_refinement_flags_occupancy
_atom_site_disorder_assembly
_atom_site_disorder_group
_atom_site_attached_hydrogens
S1 S 0.11132(4) 0.26804(3) 0.21997(2) 0.0311 1.0000 Uani . . . . . .
S2 S 0.12212(4) 0.08336(3) 0.22096(2) 0.0313 1.0000 Uani . . . . . .
N1 N 0.26759(19) 1.01172(14) -0.08652(10) 0.0402 1.0000 Uani . . . . . .
N2 N 0.25937(13) 0.71027(12) -0.00012(7) 0.0274 1.0000 Uani . . . . . .
N3 N 0.17653(14) 0.44914(11) 0.12773(8) 0.0280 1.0000 Uani . . . . . .
N4 N 0.32065(13) -0.00378(11) 0.31534(8) 0.0272 1.0000 Uani . . . . . .
N5 N 0.60578(14) -0.13101(12) 0.43287(7) 0.0277 1.0000 Uani . . . . . .
N6 N 0.79084(18) -0.36271(14) 0.50267(9) 0.0394 1.0000 Uani . . . . . .
C1 C 0.3283(3) 1.08466(18) -0.14135(12) 0.0461 1.0000 Uani . . . . . .
C2 C 0.4203(2) 1.05300(18) -0.18419(11) 0.0437 1.0000 Uani . . . . . .
C3 C 0.4498(2) 0.9375(2) -0.17153(12) 0.0444 1.0000 Uani . . . . . .
C4 C 0.38817(19) 0.85982(17) -0.11581(10) 0.0359 1.0000 Uani . . . . . .
C5 C 0.29837(16) 0.90080(14) -0.07428(9) 0.0287 1.0000 Uani . . . . . .
C6 C 0.22994(15) 0.82204(13) -0.01307(9) 0.0271 1.0000 Uani . . . . . .
C7 C 0.13982(17) 0.86524(14) 0.02759(10) 0.0315 1.0000 Uani . . . . . .
C8 C 0.07908(18) 0.79012(15) 0.08443(10) 0.0331 1.0000 Uani . . . . . .
C9 C 0.10903(17) 0.67517(14) 0.09893(9) 0.0307 1.0000 Uani . . . . . .
C10 C 0.19932(15) 0.63882(13) 0.05517(8) 0.0267 1.0000 Uani . . . . . .
C11 C 0.22995(15) 0.51372(13) 0.06750(9) 0.0270 1.0000 Uani . . . . . .
C12 C 0.30519(17) 0.46409(15) 0.01856(10) 0.0319 1.0000 Uani . . . . . .
C13 C 0.32541(18) 0.34451(16) 0.03313(11) 0.0349 1.0000 Uani . . . . . .
C14 C 0.27000(17) 0.27642(15) 0.09446(10) 0.0330 1.0000 Uani . . . . . .
C15 C 0.19577(16) 0.33408(13) 0.13927(9) 0.0284 1.0000 Uani . . . . . .
C16 C 0.30875(16) 0.11311(13) 0.30080(9) 0.0276 1.0000 Uani . . . . . .
C17 C 0.42826(17) 0.24008(14) 0.34103(10) 0.0321 1.0000 Uani . . . . . .
C18 C 0.56684(17) 0.24309(14) 0.40071(10) 0.0332 1.0000 Uani . . . . . .
C19 C 0.58268(16) 0.12244(14) 0.41669(9) 0.0301 1.0000 Uani . . . . . .
C20 C 0.45695(15) 0.00046(13) 0.37202(8) 0.0260 1.0000 Uani . . . . . .
C21 C 0.46606(16) -0.13281(13) 0.38366(8) 0.0271 1.0000 Uani . . . . . .
C22 C 0.33384(17) -0.25277(14) 0.34435(10) 0.0337 1.0000 Uani . . . . . .
C23 C 0.34691(19) -0.37475(15) 0.35817(11) 0.0388 1.0000 Uani . . . . . .
C24 C 0.48949(19) -0.37394(15) 0.40982(11) 0.0366 1.0000 Uani . . . . . .
C25 C 0.61722(17) -0.24971(14) 0.44535(9) 0.0294 1.0000 Uani . . . . . .
C26 C 0.77286(17) -0.24393(14) 0.50144(9) 0.0304 1.0000 Uani . . . . . .
C27 C 0.89221(18) -0.12087(16) 0.55060(11) 0.0354 1.0000 Uani . . . . . .
C28 C 1.03377(19) -0.12073(18) 0.60385(12) 0.0417 1.0000 Uani . . . . . .
C29 C 1.05205(19) -0.2428(2) 0.60751(12) 0.0424 1.0000 Uani . . . . . .
C30 C 0.9286(2) -0.3600(2) 0.55550(12) 0.0434 1.0000 Uani . . . . . .
Cl1 Cl 0.38605(6) 0.42295(7) 0.78195(4) 0.0718 1.0000 Uani . . . . . .
Cl2 Cl 0.12946(10) 0.51398(6) 0.74534(5) 0.0759 1.0000 Uani . . . . . .
Cl3 Cl 0.06905(7) 0.23338(5) 0.69307(5) 0.0658 1.0000 Uani . . . . . .
H11 H 0.3073 1.1645 -0.1499 0.0586 1.0000 Uiso R . . . . .
H21 H 0.4577 1.1088 -0.2222 0.0517 1.0000 Uiso R . . . . .
H31 H 0.5141 0.9111 -0.2006 0.0557 1.0000 Uiso R . . . . .
H41 H 0.4090 0.7814 -0.1041 0.0469 1.0000 Uiso R . . . . .
H71 H 0.1224 0.9442 0.0159 0.0391 1.0000 Uiso R . . . . .
H81 H 0.0210 0.8169 0.1150 0.0410 1.0000 Uiso R . . . . .
H91 H 0.0668 0.6217 0.1366 0.0383 1.0000 Uiso R . . . . .
H121 H 0.3414 0.5098 -0.0247 0.0394 1.0000 Uiso R . . . . .
H131 H 0.3781 0.3086 -0.0003 0.0426 1.0000 Uiso R . . . . .
H141 H 0.2846 0.1945 0.1070 0.0400 1.0000 Uiso R . . . . .
H171 H 0.4174 0.3205 0.3271 0.0374 1.0000 Uiso R . . . . .
H181 H 0.6477 0.3271 0.4287 0.0382 1.0000 Uiso R . . . . .
H191 H 0.6765 0.1206 0.4577 0.0346 1.0000 Uiso R . . . . .
H221 H 0.2332 -0.2513 0.3083 0.0368 1.0000 Uiso R . . . . .
H231 H 0.2554 -0.4588 0.3333 0.0426 1.0000 Uiso R . . . . .
H241 H 0.5029 -0.4555 0.4225 0.0411 1.0000 Uiso R . . . . .
H271 H 0.8707 -0.0400 0.5481 0.0421 1.0000 Uiso R . . . . .
H281 H 1.1200 -0.0369 0.6387 0.0504 1.0000 Uiso R . . . . .
H291 H 1.1480 -0.2448 0.6458 0.0554 1.0000 Uiso R . . . . .
H301 H 0.9417 -0.4443 0.5570 0.0556 1.0000 Uiso R . . . . .
H511 H 0.2143 0.4155 0.6496 0.0501 1.0000 Uiso R . . . . .
C51 C 0.2024(2) 0.39922(17) 0.70708(11) 0.0425 1.0000 Uani . . . . . .

loop_
_atom_site_aniso_label
_atom_site_aniso_U_11
_atom_site_aniso_U_22
_atom_site_aniso_U_33
_atom_site_aniso_U_23
_atom_site_aniso_U_13
_atom_site_aniso_U_12
S1 0.03611(17) 0.02692(14) 0.03475(16) 0.00850(12) 0.01456(13) 0.01496(12)
S2 0.03212(16) 0.02352(14) 0.03483(16) 0.00562(11) 0.00722(12) 0.01018(12)
N1 0.0562(8) 0.0373(6) 0.0398(7) 0.0147(5) 0.0226(6) 0.0261(6)
N2 0.0285(5) 0.0272(5) 0.0266(5) 0.0048(4) 0.0086(4) 0.0117(4)
N3 0.0300(5) 0.0262(5) 0.0280(5) 0.0050(4) 0.0090(4) 0.0120(4)
N4 0.0293(5) 0.0239(5) 0.0278(5) 0.0062(4) 0.0099(4) 0.0091(4)
N5 0.0295(5) 0.0270(5) 0.0271(5) 0.0068(4) 0.0105(4) 0.0102(4)
N6 0.0458(7) 0.0367(6) 0.0401(7) 0.0108(5) 0.0118(6) 0.0225(6)
C1 0.0691(12) 0.0376(8) 0.0407(8) 0.0171(6) 0.0232(8) 0.0255(8)
C2 0.0555(10) 0.0414(8) 0.0328(7) 0.0122(6) 0.0182(7) 0.0134(7)
C3 0.0502(9) 0.0511(9) 0.0422(8) 0.0159(7) 0.0252(7) 0.0224(8)
C4 0.0390(7) 0.0393(7) 0.0364(7) 0.0122(6) 0.0164(6) 0.0194(6)
C5 0.0302(6) 0.0288(6) 0.0249(5) 0.0052(4) 0.0065(4) 0.0110(5)
C6 0.0279(5) 0.0266(5) 0.0258(5) 0.0035(4) 0.0071(4) 0.0111(4)
C7 0.0365(7) 0.0283(6) 0.0337(6) 0.0054(5) 0.0134(5) 0.0161(5)
C8 0.0400(7) 0.0311(6) 0.0334(6) 0.0036(5) 0.0169(5) 0.0166(5)
C9 0.0361(6) 0.0309(6) 0.0282(6) 0.0050(5) 0.0139(5) 0.0143(5)
C10 0.0281(5) 0.0261(5) 0.0247(5) 0.0032(4) 0.0073(4) 0.0108(4)
C11 0.0267(5) 0.0262(5) 0.0267(5) 0.0036(4) 0.0072(4) 0.0103(4)
C12 0.0327(6) 0.0337(6) 0.0330(6) 0.0071(5) 0.0141(5) 0.0147(5)
C13 0.0359(7) 0.0350(7) 0.0399(7) 0.0060(6) 0.0163(6) 0.0182(6)
C14 0.0338(6) 0.0293(6) 0.0397(7) 0.0064(5) 0.0131(5) 0.0160(5)
C15 0.0285(6) 0.0261(5) 0.0300(6) 0.0054(4) 0.0085(5) 0.0111(5)
C16 0.0302(6) 0.0239(5) 0.0292(6) 0.0057(4) 0.0116(5) 0.0097(4)
C17 0.0342(6) 0.0233(5) 0.0381(7) 0.0047(5) 0.0128(5) 0.0101(5)
C18 0.0306(6) 0.0239(5) 0.0396(7) 0.0019(5) 0.0117(5) 0.0049(5)
C19 0.0263(6) 0.0286(6) 0.0322(6) 0.0045(5) 0.0096(5) 0.0076(5)
C20 0.0279(5) 0.0252(5) 0.0254(5) 0.0059(4) 0.0113(4) 0.0086(4)
C21 0.0302(6) 0.0253(5) 0.0251(5) 0.0059(4) 0.0098(4) 0.0096(4)
C22 0.0329(6) 0.0278(6) 0.0318(6) 0.0038(5) 0.0038(5) 0.0080(5)
C23 0.0389(7) 0.0254(6) 0.0397(7) 0.0016(5) 0.0033(6) 0.0073(5)
C24 0.0416(7) 0.0257(6) 0.0379(7) 0.0044(5) 0.0072(6) 0.0130(5)
C25 0.0333(6) 0.0278(6) 0.0284(6) 0.0070(4) 0.0110(5) 0.0126(5)
C26 0.0343(6) 0.0329(6) 0.0293(6) 0.0103(5) 0.0138(5) 0.0159(5)
C27 0.0323(7) 0.0347(7) 0.0399(7) 0.0112(6) 0.0120(6) 0.0130(5)
C28 0.0296(7) 0.0442(8) 0.0478(9) 0.0144(7) 0.0109(6) 0.0108(6)
C29 0.0342(7) 0.0562(10) 0.0466(8) 0.0236(7) 0.0179(6) 0.0226(7)
C30 0.0478(9) 0.0485(9) 0.0468(9) 0.0193(7) 0.0183(7) 0.0298(8)
Cl1 0.0395(2) 0.0848(4) 0.0698(3) 0.0205(3) 0.0068(2) 0.0074(2)
Cl2 0.1033(5) 0.0487(3) 0.0876(4) 0.0170(3) 0.0330(4) 0.0419(3)
Cl3 0.0503(3) 0.0380(2) 0.0930(4) 0.0011(2) 0.0192(3) 0.00511(19)
C51 0.0471(9) 0.0377(7) 0.0355(7) 0.0091(6) 0.0101(6) 0.0106(6)

loop_
_atom_type_symbol
_atom_type_scat_dispersion_real
_atom_type_scat_dispersion_imag
_atom_type_scat_Cromer_Mann_a1
_atom_type_scat_Cromer_Mann_b1
_atom_type_scat_Cromer_Mann_a2
_atom_type_scat_Cromer_Mann_b2
_atom_type_scat_Cromer_Mann_a3
_atom_type_scat_Cromer_Mann_b3
_atom_type_scat_Cromer_Mann_a4
_atom_type_scat_Cromer_Mann_b4
_atom_type_scat_Cromer_Mann_c
_atom_type_scat_source
C 0.0033 0.0016 2.3100 20.8439 1.0200 10.2075 1.5886 0.5687 0.8650 51.6512 0.2156 'International Tables Vol C 4.2.6.8 and 6.1.1.4'
H 0.0000 0.0000 0.4930 10.5109 0.3229 26.1257 0.1402 3.1424 0.0408 57.7998 0.0030 'International Tables Vol C 4.2.6.8 and 6.1.1.4'
Cl 0.1484 0.1585 11.4604 0.0104 7.1964 1.1662 6.2556 18.5194 1.6455 47.7784 -9.5574 'International Tables Vol C 4.2.6.8 and 6.1.1.4'
N 0.0061 0.0033 12.2126 0.0057 3.1322 9.8933 2.0125 28.9975 1.1663 0.5826 -11.5290 'International Tables Vol C 4.2.6.8 and 6.1.1.4'
S 0.1246 0.1234 6.9053 1.4679 5.2034 22.2151 1.4379 0.2536 1.5863 56.1720 0.8669 'International Tables Vol C 4.2.6.8 and 6.1.1.4'

loop_
_geom_angle_atom_site_label_1
_geom_angle_site_symmetry_1
_geom_angle_atom_site_label_2
_geom_angle_site_symmetry_2
_geom_angle_atom_site_label_3
_geom_angle_site_symmetry_3
_geom_angle
_geom_angle_publ_flag
S2 . S1 . C15 . 105.72(5) yes
S1 . S2 . C16 . 105.29(5) yes
C1 . N1 . C5 . 117.13(14) yes
C6 . N2 . C10 . 117.51(11) yes
C11 . N3 . C15 . 118.04(12) yes
C16 . N4 . C20 . 118.07(11) yes
C21 . N5 . C25 . 118.17(12) yes
C26 . N6 . C30 . 117.34(15) yes
N1 . C1 . C2 . 124.21(16) yes
N1 . C1 . H11 . 117.4 no
C2 . C1 . H11 . 118.4 no
C1 . C2 . C3 . 117.97(15) yes
C1 . C2 . H21 . 119.2 no
C3 . C2 . H21 . 122.8 no
C2 . C3 . C4 . 119.18(16) yes
C2 . C3 . H31 . 120.8 no
C4 . C3 . H31 . 120.0 no
C3 . C4 . C5 . 118.82(15) yes
C3 . C4 . H41 . 121.4 no
C5 . C4 . H41 . 119.8 no
C4 . C5 . N1 . 122.68(13) yes
C4 . C5 . C6 . 121.30(12) yes
N1 . C5 . C6 . 116.02(12) yes
C5 . C6 . N2 . 116.84(12) yes
C5 . C6 . C7 . 120.14(12) yes
N2 . C6 . C7 . 123.01(12) yes
C6 . C7 . C8 . 118.54(13) yes
C6 . C7 . H71 . 119.5 no
C8 . C7 . H71 . 122.0 no
C7 . C8 . C9 . 119.20(13) yes
C7 . C8 . H81 . 121.6 no
C9 . C8 . H81 . 119.1 no
C8 . C9 . C10 . 118.52(13) yes
C8 . C9 . H91 . 120.4 no
C10 . C9 . H91 . 121.1 no
C9 . C10 . N2 . 123.21(12) yes
C9 . C10 . C11 . 119.77(12) yes
N2 . C10 . C11 . 117.01(11) yes
C10 . C11 . N3 . 115.41(11) yes
C10 . C11 . C12 . 122.54(12) yes
N3 . C11 . C12 . 122.03(12) yes
C11 . C12 . C13 . 118.49(13) yes
C11 . C12 . H121 . 121.5 no
C13 . C12 . H121 . 120.0 no
C12 . C13 . C14 . 120.11(13) yes
C12 . C13 . H131 . 119.6 no
C14 . C13 . H131 . 120.3 no
C13 . C14 . C15 . 116.81(13) yes
C13 . C14 . H141 . 121.9 no
C15 . C14 . H141 . 121.3 no
S1 . C15 . C14 . 126.53(11) yes
S1 . C15 . N3 . 108.96(10) yes
C14 . C15 . N3 . 124.51(13) yes
S2 . C16 . N4 . 110.43(9) yes
S2 . C16 . C17 . 125.41(11) yes
N4 . C16 . C17 . 124.14(13) yes
C16 . C17 . C18 . 117.19(13) yes
C16 . C17 . H171 . 121.8 no
C18 . C17 . H171 . 121.0 no
C17 . C18 . C19 . 119.82(12) yes
C17 . C18 . H181 . 118.4 no
C19 . C18 . H181 . 121.8 no
C18 . C19 . C20 . 118.58(13) yes
C18 . C19 . H191 . 122.1 no
C20 . C19 . H191 . 119.3 no
C19 . C20 . N4 . 122.18(12) yes
C19 . C20 . C21 . 121.87(12) yes
N4 . C20 . C21 . 115.96(11) yes
C20 . C21 . N5 . 116.80(11) yes
C20 . C21 . C22 . 120.49(12) yes
N5 . C21 . C22 . 122.71(12) yes
C21 . C22 . C23 . 118.57(13) yes
C21 . C22 . H221 . 121.1 no
C23 . C22 . H221 . 120.4 no
C22 . C23 . C24 . 119.20(14) yes
C22 . C23 . H231 . 119.8 no
C24 . C23 . H231 . 121.0 no
C23 . C24 . C25 . 118.77(13) yes
C23 . C24 . H241 . 121.9 no
C25 . C24 . H241 . 119.3 no
C24 . C25 . N5 . 122.57(13) yes
C24 . C25 . C26 . 120.63(13) yes
N5 . C25 . C26 . 116.78(12) yes
C25 . C26 . N6 . 116.55(13) yes
C25 . C26 . C27 . 120.96(13) yes
N6 . C26 . C27 . 122.49(14) yes
C26 . C27 . C28 . 118.99(15) yes
C26 . C27 . H271 . 118.3 no
C28 . C27 . H271 . 122.7 no
C27 . C28 . C29 . 119.00(16) yes
C27 . C28 . H281 . 121.3 no
C29 . C28 . H281 . 119.7 no
C28 . C29 . C30 . 118.28(15) yes
C28 . C29 . H291 . 120.0 no
C30 . C29 . H291 . 121.7 no
C29 . C30 . N6 . 123.88(16) yes
C29 . C30 . H301 . 118.4 no
N6 . C30 . H301 . 117.7 no
Cl2 . C51 . Cl3 . 109.27(11) yes
Cl2 . C51 . Cl1 . 110.78(10) yes
Cl3 . C51 . Cl1 . 110.39(10) yes
Cl2 . C51 . H511 . 108.8 no
Cl3 . C51 . H511 . 109.3 no
Cl1 . C51 . H511 . 108.2 no

loop_
_geom_bond_atom_site_label_1
_geom_bond_site_symmetry_1
_geom_bond_atom_site_label_2
_geom_bond_site_symmetry_2
_geom_bond_distance
_geom_bond_publ_flag
S1 . S2 . 2.0186(5) yes
S1 . C15 . 1.7810(14) yes
S2 . C16 . 1.7811(14) yes
N1 . C1 . 1.344(2) yes
N1 . C5 . 1.3365(18) yes
N2 . C6 . 1.3409(17) yes
N2 . C10 . 1.3398(17) yes
N3 . C11 . 1.3461(17) yes
N3 . C15 . 1.3279(17) yes
N4 . C16 . 1.3290(17) yes
N4 . C20 . 1.3453(17) yes
N5 . C21 . 1.3407(17) yes
N5 . C25 . 1.3397(17) yes
N6 . C26 . 1.3436(19) yes
N6 . C30 . 1.340(2) yes
C1 . C2 . 1.374(3) yes
C1 . H11 . 0.956 no
C2 . C3 . 1.380(3) yes
C2 . H21 . 0.944 no
C3 . C4 . 1.385(2) yes
C3 . H31 . 0.972 no
C4 . C5 . 1.388(2) yes
C4 . H41 . 0.949 no
C5 . C6 . 1.4896(19) yes
C6 . C7 . 1.3943(19) yes
C7 . C8 . 1.382(2) yes
C7 . H71 . 0.940 no
C8 . C9 . 1.381(2) yes
C8 . H81 . 0.938 no
C9 . C10 . 1.3918(19) yes
C9 . H91 . 0.943 no
C10 . C11 . 1.4849(18) yes
C11 . C12 . 1.3947(19) yes
C12 . C13 . 1.389(2) yes
C12 . H121 . 0.955 no
C13 . C14 . 1.386(2) yes
C13 . H131 . 0.974 no
C14 . C15 . 1.3909(19) yes
C14 . H141 . 0.963 no
C16 . C17 . 1.3929(18) yes
C17 . C18 . 1.386(2) yes
C17 . H171 . 0.939 no
C18 . C19 . 1.388(2) yes
C18 . H181 . 0.931 no
C19 . C20 . 1.3937(18) yes
C19 . H191 . 0.958 no
C20 . C21 . 1.4837(18) yes
C21 . C22 . 1.3952(18) yes
C22 . C23 . 1.385(2) yes
C22 . H221 . 0.980 no
C23 . C24 . 1.379(2) yes
C23 . H231 . 0.968 no
C24 . C25 . 1.397(2) yes
C24 . H241 . 0.955 no
C25 . C26 . 1.485(2) yes
C26 . C27 . 1.394(2) yes
C27 . C28 . 1.382(2) yes
C27 . H271 . 0.960 no
C28 . C29 . 1.382(3) yes
C28 . H281 . 0.972 no
C29 . C30 . 1.383(3) yes
C29 . H291 . 0.958 no
C30 . H301 . 0.957 no
Cl1 . C51 . 1.7437(19) yes
Cl2 . C51 . 1.762(2) yes
Cl3 . C51 . 1.7469(18) yes
H511 . C51 . 0.979 no

loop_
_cod_related_entry_id
_cod_related_entry_database
_cod_related_entry_code
1 ChemSpider 30652677
